data_4340491
loop_
_publ_author_name
'Zhang, Shu-Ran'
'Du, Dong-Ying'
'Qin, Jun-Sheng'
'Li, Shun-Li'
'He, Wen-Wen'
'Lan, Ya-Qian'
'Su, Zhong-Min'

_publ_section_title
;
 2D Cd(II)-Lanthanide(III) Heterometallic-Organic Frameworks Based on
 Metalloligands for Tunable Luminescence and Highly Selective, Sensitive,
 and Recyclable Detection of Nitrobenzene.
;
_journal_issue 15
_journal_name_full 'Inorganic chemistry'
_journal_page_first 8105
_journal_paper_doi 10.1021/ic5011083
_journal_volume 53
_journal_year 2014
_chemical_formula_sum 'C60 H58 Cd Cl N11 O13 Tb'
_chemical_formula_weight 1447.94
_chemical_name_systematic
;
 ?
;
_space_group_IT_number 2
_symmetry_cell_setting triclinic
_symmetry_space_group_name_Hall '-P 1'
_symmetry_space_group_name_H-M 'P -1'
_atom_sites_solution_hydrogens geom
_atom_sites_solution_primary direct
_atom_sites_solution_secondary difmap
_audit_creation_method SHELXL-97
_cell_angle_alpha 89.0650(10)
_cell_angle_beta 85.0140(10)
_cell_angle_gamma 68.4630(10)
_cell_formula_units_Z 2
_cell_length_a 14.4430(12)
_cell_length_b 14.7290(12)
_cell_length_c 16.0200(13)
_cell_measurement_reflns_used 98
_cell_measurement_temperature 293(2)
_cell_measurement_theta_max 28.32
_cell_measurement_theta_min 1.90
_cell_volume 3157.6(4)
_computing_cell_refinement SMART
_computing_data_collection 'SMART (Bruker, 1997)'
_computing_data_reduction 'SAINT (Bruker, 1999)'
_computing_molecular_graphics 'Diamond (Brandenburg and Putz, 2008)'
_computing_publication_material SHELXL-97
_computing_structure_refinement 'SHELXL-97 (Sheldrick, 2008)'
_computing_structure_solution 'SHELXS-97(Sheldrick, 2008)'
_diffrn_ambient_temperature 293(2)
_diffrn_measured_fraction_theta_full 0.987
_diffrn_measured_fraction_theta_max 0.957
_diffrn_measurement_device_type 'Bruker APEX CCD area-detector'
_diffrn_measurement_method '\w scans'
_diffrn_radiation_monochromator graphite
_diffrn_radiation_source 'fine-focus sealed tube'
_diffrn_radiation_type MoK\a
_diffrn_radiation_wavelength 0.71069
_diffrn_reflns_av_R_equivalents 0.0228
_diffrn_reflns_av_sigmaI/netI 0.0535
_diffrn_reflns_limit_h_max 19
_diffrn_reflns_limit_h_min -15
_diffrn_reflns_limit_k_max 19
_diffrn_reflns_limit_k_min -19
_diffrn_reflns_limit_l_max 19
_diffrn_reflns_limit_l_min -21
_diffrn_reflns_number 20812
_diffrn_reflns_theta_full 25.00
_diffrn_reflns_theta_max 28.32
_diffrn_reflns_theta_min 1.90
_diffrn_standards_decay_% 0
_diffrn_standards_interval_count 0
_diffrn_standards_interval_time 0
_diffrn_standards_number 0
_exptl_absorpt_coefficient_mu 1.560
_exptl_absorpt_correction_T_max 0.688
_exptl_absorpt_correction_T_min 0.598
_exptl_absorpt_correction_type multi-scan
_exptl_absorpt_process_details 'SADABS (Sheldrick, 1996)'
_exptl_crystal_colour yellow
_exptl_crystal_density_diffrn 1.523
_exptl_crystal_density_method 'not measured'
_exptl_crystal_description stick
_exptl_crystal_F_000 1458
_exptl_crystal_size_max 0.35
_exptl_crystal_size_mid 0.28
_exptl_crystal_size_min 0.24
_refine_diff_density_max 1.235
_refine_diff_density_min -0.874
_refine_diff_density_rms 0.103
_refine_ls_extinction_method none
_refine_ls_goodness_of_fit_ref 1.006
_refine_ls_hydrogen_treatment mixed
_refine_ls_matrix_type full
_refine_ls_number_parameters 784
_refine_ls_number_reflns 15057
_refine_ls_number_restraints 4
_refine_ls_restrained_S_all 1.007
_refine_ls_R_factor_all 0.0536
_refine_ls_R_factor_gt 0.0394
_refine_ls_shift/su_max 0.002
_refine_ls_shift/su_mean 0.000
_refine_ls_structure_factor_coef Fsqd
_refine_ls_weighting_details 'calc w=1/[\s^2^(Fo^2^)+(0.0630P)^2^+0.0000P] where P=(Fo^2^+2Fc^2^)/3'
_refine_ls_weighting_scheme calc
_refine_ls_wR_factor_gt 0.1049
_refine_ls_wR_factor_ref 0.1106
_reflns_number_gt 11996
_reflns_number_total 15057
_reflns_threshold_expression >2sigma(I)
_cod_data_source_file ic5011083_si_002.cif
_cod_data_source_block IFMC-36-Tb
_cod_depositor_comments
;
The following automatic conversions were performed:

'_symmetry_cell_setting' value 'TRICLINIC ' changed to 'triclinic'
according to
/usr/data/users/saulius/crontab/automatic-downloads/rss-feeds/ACS/lib/dictionaries/cif_core.dic
dictionary named 'cif_core.dic' version 2.4.2 from 2011-04-26.

Automatic conversion script
Id: cif_fix_values 2281 2013-09-26 08:29:07Z andrius 

 Adding full bibliography for 4340487--4340491.cif.
;
_cod_original_sg_symbol_Hall '-P 1 '
_cod_original_sg_symbol_H-M 'P -1 '
_cod_database_code 4340491

loop_
_symmetry_equiv_pos_as_xyz
'x, y, z'
'-x, -y, -z'

loop_
_atom_site_label
_atom_site_type_symbol
_atom_site_fract_x
_atom_site_fract_y
_atom_site_fract_z
_atom_site_U_iso_or_equiv
_atom_site_adp_type
_atom_site_occupancy
_atom_site_symmetry_multiplicity
_atom_site_calc_flag
_atom_site_refinement_flags
Tb1 Tb -0.612616(12) -0.042779(11) -0.024074(10) 0.02835(6) Uani 1 1 d .
Cd1 Cd 0.200723(19) -0.346543(18) -0.527521(16) 0.03120(7) Uani 1 1 d .
Cl1 Cl 0.21660(10) -0.34736(10) -0.67899(7) 0.0635(3) Uani 1 1 d .
O4 O 0.3650(2) -0.9255(2) -0.13778(17) 0.0442(7) Uani 1 1 d .
O3 O -0.2789(2) 0.0351(2) -0.10496(19) 0.0504(7) Uani 1 1 d .
O1 O -0.3336(2) -0.11408(19) -0.03929(17) 0.0427(6) Uani 1 1 d .
N6 N 0.4383(2) -0.5588(2) -0.39684(19) 0.0330(6) Uani 1 1 d .
O2 O -0.4571(2) -0.1518(2) -0.08526(18) 0.0444(7) Uani 1 1 d .
O6 O -0.6182(3) -0.1968(2) 0.0045(2) 0.0575(8) Uani 1 1 d .
N4 N 0.1944(2) -0.3614(2) -0.36700(18) 0.0309(6) Uani 1 1 d .
N5 N -0.0350(2) -0.4118(2) -0.38240(18) 0.0305(6) Uani 1 1 d .
O1W O -0.6500(2) -0.1071(2) -0.15095(17) 0.0438(6) Uani 1 1 d .
N1 N 0.0592(2) -0.3671(2) -0.47912(19) 0.0338(7) Uani 1 1 d .
N3 N 0.1761(2) -0.1989(2) -0.4715(2) 0.0361(7) Uani 1 1 d .
N2 N 0.3347(2) -0.4772(2) -0.48965(18) 0.0308(6) Uani 1 1 d .
N7 N 0.1643(3) -0.1021(2) -0.3627(2) 0.0415(8) Uani 1 1 d .
C27 C 0.4529(3) -0.8233(3) -0.1844(2) 0.0341(8) Uani 1 1 d .
C15 C -0.3674(3) -0.1604(3) -0.0849(2) 0.0362(8) Uani 1 1 d .
N11 N 0.3842(4) -0.3650(3) -0.1614(3) 0.0652(12) Uani 1 1 d D
C9 C -0.1472(3) -0.3736(3) -0.2514(2) 0.0335(8) Uani 1 1 d .
C10 C -0.1315(3) -0.2916(3) -0.2248(3) 0.0514(11) Uani 1 1 d .
H10 H -0.0726 -0.2824 -0.2427 0.062 Uiso 1 1 calc R
C11 C -0.2042(3) -0.2228(3) -0.1714(3) 0.0469(10) Uani 1 1 d .
H11 H -0.1931 -0.1681 -0.1536 0.056 Uiso 1 1 calc R
C12 C -0.2921(3) -0.2352(3) -0.1447(2) 0.0348(8) Uani 1 1 d .
C13 C -0.3091(3) -0.3159(3) -0.1721(2) 0.0390(9) Uani 1 1 d .
H13 H -0.3690 -0.3237 -0.1555 0.047 Uiso 1 1 calc R
C14 C -0.2368(3) -0.3850(3) -0.2245(2) 0.0382(8) Uani 1 1 d .
H14 H -0.2482 -0.4396 -0.2419 0.046 Uiso 1 1 calc R
C1 C 0.0532(3) -0.4003(2) -0.4026(2) 0.0309(7) Uani 1 1 d .
C35 C 0.1652(5) 0.0777(4) -0.5254(4) 0.0800(18) Uani 1 1 d .
H35 H 0.1608 0.1415 -0.5350 0.096 Uiso 1 1 calc R
C24 C 0.4770(3) -0.6689(3) -0.2752(2) 0.0377(8) Uani 1 1 d .
O12 O 0.4691(5) -0.3713(6) -0.1693(4) 0.140(2) Uani 1 1 d D
C48 C 0.1353(3) -0.4231(3) -0.3455(2) 0.0338(8) Uani 1 1 d .
H48A H 0.1072 -0.4107 -0.2878 0.041 Uiso 1 1 calc R
H48B H 0.1781 -0.4914 -0.3516 0.041 Uiso 1 1 calc R
C37 C 0.1677(3) -0.0483(3) -0.4341(3) 0.0461(10) Uani 1 1 d .
C42 C -0.1039(3) -0.0170(3) -0.1197(3) 0.0419(9) Uani 1 1 d .
C46 C 0.1488(3) -0.2630(3) -0.3303(2) 0.0395(9) Uani 1 1 d .
H46A H 0.1773 -0.2606 -0.2781 0.047 Uiso 1 1 calc R
H46B H 0.0776 -0.2468 -0.3181 0.047 Uiso 1 1 calc R
C30 C 0.4394(3) -0.9024(3) -0.1318(2) 0.0342(8) Uani 1 1 d .
C8 C -0.0673(3) -0.4520(3) -0.3051(2) 0.0364(8) Uani 1 1 d .
C39 C 0.0718(3) -0.0533(3) -0.2224(3) 0.0419(9) Uani 1 1 d .
C47 C 0.2981(3) -0.4067(3) -0.3453(2) 0.0339(8) Uani 1 1 d .
H47A H 0.2996 -0.4378 -0.2913 0.041 Uiso 1 1 calc R
H47B H 0.3271 -0.3572 -0.3415 0.041 Uiso 1 1 calc R
C2 C -0.0307(3) -0.3561(2) -0.5123(2) 0.0333(8) Uani 1 1 d .
C3 C -0.0649(3) -0.3223(3) -0.5896(3) 0.0407(9) Uani 1 1 d .
H3 H -0.0252 -0.3042 -0.6302 0.049 Uiso 1 1 calc R
C4 C -0.1583(3) -0.3166(3) -0.6041(3) 0.0479(10) Uani 1 1 d .
H4 H -0.1824 -0.2952 -0.6557 0.057 Uiso 1 1 calc R
C5 C -0.2191(3) -0.3424(3) -0.5423(3) 0.0536(11) Uani 1 1 d .
H5 H -0.2833 -0.3360 -0.5535 0.064 Uiso 1 1 calc R
C6 C -0.1857(3) -0.3771(3) -0.4652(3) 0.0459(10) Uani 1 1 d .
H6 H -0.2251 -0.3958 -0.4248 0.055 Uiso 1 1 calc R
C7 C -0.0906(3) -0.3823(2) -0.4520(2) 0.0320(7) Uani 1 1 d .
C34 C 0.1760(5) 0.0170(4) -0.5935(4) 0.0758(17) Uani 1 1 d .
H34 H 0.1782 0.0411 -0.6474 0.091 Uiso 1 1 calc R
C16 C 0.3570(2) -0.4810(2) -0.4111(2) 0.0295(7) Uani 1 1 d .
N10 N -0.6615(5) -0.3167(3) 0.0591(3) 0.0845(15) Uani 1 1 d U
C32 C 0.1771(3) -0.1102(3) -0.5020(3) 0.0417(9) Uani 1 1 d .
O11 O 0.3647(4) -0.4372(3) -0.1443(3) 0.1063(16) Uani 1 1 d D
C23 C 0.4903(3) -0.5836(3) -0.3195(3) 0.0417(9) Uani 1 1 d .
H23A H 0.4654 -0.5273 -0.2818 0.050 Uiso 1 1 calc R
H23B H 0.5611 -0.5982 -0.3335 0.050 Uiso 1 1 calc R
C28 C 0.3701(3) -0.7507(3) -0.2133(3) 0.0442(9) Uani 1 1 d .
H28 H 0.3070 -0.7537 -0.2028 0.053 Uiso 1 1 calc R
C53 C -0.5972(5) -0.2800(3) 0.0312(3) 0.0610(14) Uani 1 1 d .
C17 C 0.4060(3) -0.5591(2) -0.5300(2) 0.0306(7) Uani 1 1 d .
C18 C 0.4713(3) -0.6119(3) -0.4721(2) 0.0334(8) Uani 1 1 d .
C19 C 0.5494(3) -0.7009(3) -0.4922(3) 0.0437(9) Uani 1 1 d .
H19 H 0.5925 -0.7356 -0.4531 0.052 Uiso 1 1 calc R
C20 C 0.5585(3) -0.7338(3) -0.5735(3) 0.0537(12) Uani 1 1 d .
H20 H 0.6092 -0.7928 -0.5896 0.064 Uiso 1 1 calc R
C21 C 0.4953(3) -0.6828(3) -0.6317(3) 0.0476(10) Uani 1 1 d .
H21 H 0.5046 -0.7082 -0.6859 0.057 Uiso 1 1 calc R
C22 C 0.4171(3) -0.5932(3) -0.6117(2) 0.0397(9) Uani 1 1 d .
H22 H 0.3748 -0.5586 -0.6514 0.048 Uiso 1 1 calc R
C31 C 0.1664(3) -0.1903(3) -0.3893(2) 0.0363(8) Uani 1 1 d .
C41 C -0.0139(4) -0.0715(4) -0.0911(3) 0.0612(13) Uani 1 1 d .
H41 H -0.0114 -0.0963 -0.0373 0.073 Uiso 1 1 calc R
C36 C 0.1607(5) 0.0476(3) -0.4448(4) 0.0687(15) Uani 1 1 d .
H36 H 0.1534 0.0890 -0.3994 0.082 Uiso 1 1 calc R
C29 C 0.3821(3) -0.6738(3) -0.2580(3) 0.0468(10) Uani 1 1 d .
H29 H 0.3265 -0.6248 -0.2767 0.056 Uiso 1 1 calc R
C26 C 0.5471(3) -0.8195(3) -0.2021(2) 0.0404(9) Uani 1 1 d .
H26 H 0.6025 -0.8683 -0.1829 0.048 Uiso 1 1 calc R
C40 C 0.0739(4) -0.0898(4) -0.1426(3) 0.0681(15) Uani 1 1 d .
H40 H 0.1349 -0.1272 -0.1228 0.082 Uiso 1 1 calc R
C38 C 0.1709(3) -0.0756(3) -0.2756(3) 0.0477(10) Uani 1 1 d .
H38A H 0.1897 -0.0188 -0.2756 0.057 Uiso 1 1 calc R
H38B H 0.2225 -0.1290 -0.2510 0.057 Uiso 1 1 calc R
C56 C -0.6406(6) -0.4144(4) 0.0907(5) 0.104(3) Uani 1 1 d .
H56A H -0.7024 -0.4228 0.1077 0.157 Uiso 1 1 calc R
H56B H -0.6017 -0.4238 0.1379 0.157 Uiso 1 1 calc R
H56C H -0.6041 -0.4614 0.0475 0.157 Uiso 1 1 calc R
C52 C 0.5613(7) 0.0586(6) -0.4051(5) 0.112(3) Uani 1 1 d .
H52A H 0.5413 0.1146 -0.4404 0.168 Uiso 1 1 calc R
H52B H 0.6125 0.0051 -0.4351 0.168 Uiso 1 1 calc R
H52C H 0.5866 0.0740 -0.3559 0.168 Uiso 1 1 calc R
O10 O 0.3198(4) -0.2877(3) -0.1743(3) 0.1093(18) Uani 1 1 d D
O8 O 0.3995(4) -0.0551(4) -0.3129(2) 0.0923(14) Uani 1 1 d .
C45 C -0.2018(3) 0.0029(3) -0.0680(3) 0.0405(9) Uani 1 1 d .
C44 C -0.0160(4) -0.0003(5) -0.2501(3) 0.0754(17) Uani 1 1 d .
H44 H -0.0181 0.0247 -0.3039 0.090 Uiso 1 1 calc R
C25 C 0.5594(3) -0.7435(3) -0.2482(2) 0.0406(9) Uani 1 1 d .
H25 H 0.6230 -0.7425 -0.2610 0.049 Uiso 1 1 calc R
C55 C -0.7705(5) -0.2527(5) 0.0512(6) 0.107(3) Uani 1 1 d U
H55A H -0.8127 -0.2859 0.0742 0.161 Uiso 1 1 calc R
H55B H -0.7810 -0.2395 -0.0068 0.161 Uiso 1 1 calc R
H55C H -0.7864 -0.1923 0.0814 0.161 Uiso 1 1 calc R
C33 C 0.1835(4) -0.0789(3) -0.5832(3) 0.0540(11) Uani 1 1 d .
H33 H 0.1923 -0.1203 -0.6289 0.065 Uiso 1 1 calc R
N8 N 0.4773(4) 0.0320(4) -0.3811(3) 0.0810(14) Uani 1 1 d .
C50 C 0.5765(6) -0.1051(6) -0.3066(5) 0.127(3) Uani 1 1 d .
H50A H 0.6275 -0.0816 -0.3280 0.191 Uiso 1 1 calc R
H50B H 0.5917 -0.1700 -0.3281 0.191 Uiso 1 1 calc R
H50C H 0.5736 -0.1062 -0.2465 0.191 Uiso 1 1 calc R
C58 C 0.0707(8) -0.6357(9) -0.0821(6) 0.134(4) Uani 1 1 d .
C54 C -0.4877(5) -0.3446(4) 0.0330(3) 0.0780(18) Uani 1 1 d .
H54A H -0.4826 -0.4071 0.0551 0.117 Uiso 1 1 calc R
H54B H -0.4560 -0.3145 0.0680 0.117 Uiso 1 1 calc R
H54C H -0.4554 -0.3530 -0.0228 0.117 Uiso 1 1 calc R
C43 C -0.1049(4) 0.0183(5) -0.1995(3) 0.0768(18) Uani 1 1 d .
H43 H -0.1655 0.0550 -0.2202 0.092 Uiso 1 1 calc R
C49 C 0.4759(5) -0.0379(4) -0.3339(3) 0.0717(16) Uani 1 1 d .
C57 C 0.0824(9) -0.7046(11) -0.0078(8) 0.239(8) Uani 1 1 d .
H57A H 0.0334 -0.7344 -0.0074 0.358 Uiso 1 1 calc R
H57B H 0.0730 -0.6682 0.0434 0.358 Uiso 1 1 calc R
H57C H 0.1481 -0.7543 -0.0130 0.358 Uiso 1 1 calc R
O9 O -0.0104(11) -0.6335(10) -0.1379(9) 0.310(7) Uani 1 1 d .
C51 C 0.3783(7) 0.1025(5) -0.4026(5) 0.130(3) Uani 1 1 d .
H51A H 0.3879 0.1523 -0.4376 0.195 Uiso 1 1 calc R
H51B H 0.3383 0.1318 -0.3521 0.195 Uiso 1 1 calc R
H51C H 0.3450 0.0687 -0.4318 0.195 Uiso 1 1 calc R
O14 O 0.50354(19) -0.94476(18) -0.08086(15) 0.0373(6) Uani 1 1 d .
O13 O -0.2034(2) -0.0121(2) 0.00978(18) 0.0459(7) Uani 1 1 d .
N9 N 0.1171(7) -0.5827(11) -0.1058(12) 0.253(9) Uani 1 1 d .
C60 C 0.1940(9) -0.5918(10) -0.0400(7) 0.186(5) Uani 1 1 d .
H60A H 0.1868 -0.6347 0.0037 0.279 Uiso 1 1 calc R
H60B H 0.1817 -0.5285 -0.0164 0.279 Uiso 1 1 calc R
H60C H 0.2606 -0.6177 -0.0670 0.279 Uiso 1 1 calc R
C59 C 0.1044(8) -0.5368(7) -0.1668(5) 0.107(4) Uani 1 1 d .

loop_
_atom_site_aniso_label
_atom_site_aniso_U_11
_atom_site_aniso_U_22
_atom_site_aniso_U_33
_atom_site_aniso_U_23
_atom_site_aniso_U_13
_atom_site_aniso_U_12
Tb1 0.02659(9) 0.03002(9) 0.02900(9) -0.00094(6) 0.00255(6) -0.01208(7)
Cd1 0.02896(14) 0.03513(14) 0.03008(13) 0.00008(10) 0.00223(10) -0.01346(11)
Cl1 0.0682(8) 0.0874(9) 0.0328(5) 0.0020(5) 0.0024(5) -0.0278(7)
O4 0.0562(18) 0.0471(15) 0.0425(15) 0.0100(12) -0.0131(13) -0.0326(14)
O3 0.0328(16) 0.0655(19) 0.0508(17) 0.0038(14) 0.0021(13) -0.0168(14)
O1 0.0392(16) 0.0417(14) 0.0457(16) -0.0138(12) 0.0027(12) -0.0140(12)
N6 0.0287(16) 0.0358(15) 0.0376(16) 0.0084(13) -0.0023(13) -0.0160(13)
O2 0.0313(15) 0.0473(15) 0.0531(17) -0.0146(13) 0.0091(12) -0.0149(12)
O6 0.070(2) 0.0397(16) 0.065(2) 0.0103(14) -0.0003(17) -0.0249(15)
N4 0.0261(15) 0.0308(14) 0.0365(16) -0.0022(12) 0.0014(12) -0.0119(12)
N5 0.0251(15) 0.0307(14) 0.0355(16) -0.0038(12) 0.0053(12) -0.0115(12)
O1W 0.0495(17) 0.0487(16) 0.0407(15) -0.0012(12) -0.0065(13) -0.0261(13)
N1 0.0276(16) 0.0405(16) 0.0341(16) -0.0022(13) 0.0057(12) -0.0150(13)
N3 0.0331(17) 0.0335(15) 0.0407(17) -0.0004(13) -0.0014(13) -0.0116(13)
N2 0.0292(16) 0.0333(15) 0.0319(15) 0.0034(12) 0.0003(12) -0.0147(12)
N7 0.044(2) 0.0433(18) 0.0425(18) -0.0057(14) 0.0054(15) -0.0234(16)
C27 0.046(2) 0.0348(18) 0.0278(17) 0.0064(14) -0.0076(15) -0.0208(16)
C15 0.035(2) 0.0343(18) 0.0358(19) -0.0033(15) 0.0069(15) -0.0110(16)
N11 0.096(4) 0.064(3) 0.047(2) 0.001(2) -0.022(2) -0.039(3)
C9 0.0275(18) 0.0324(17) 0.0378(19) -0.0064(15) 0.0072(15) -0.0098(14)
C10 0.039(2) 0.048(2) 0.072(3) -0.023(2) 0.020(2) -0.0262(19)
C11 0.044(2) 0.040(2) 0.060(3) -0.0176(19) 0.014(2) -0.0223(18)
C12 0.0294(19) 0.0344(18) 0.0367(19) -0.0043(15) 0.0036(15) -0.0083(15)
C13 0.0296(19) 0.045(2) 0.045(2) -0.0079(17) 0.0083(16) -0.0179(16)
C14 0.038(2) 0.0380(19) 0.043(2) -0.0098(16) 0.0019(16) -0.0193(16)
C1 0.0255(17) 0.0306(16) 0.0363(18) -0.0075(14) 0.0063(14) -0.0117(14)
C35 0.126(6) 0.041(3) 0.079(4) 0.009(3) -0.001(4) -0.039(3)
C24 0.042(2) 0.040(2) 0.036(2) 0.0069(16) -0.0080(16) -0.0204(17)
O12 0.123(5) 0.223(7) 0.105(4) 0.037(4) -0.023(4) -0.096(5)
C48 0.0286(18) 0.0406(19) 0.0366(19) 0.0014(15) 0.0016(15) -0.0189(15)
C37 0.053(3) 0.037(2) 0.051(2) -0.0015(18) 0.003(2) -0.0208(19)
C42 0.032(2) 0.047(2) 0.045(2) -0.0070(18) 0.0042(17) -0.0142(17)
C46 0.037(2) 0.0361(19) 0.044(2) -0.0049(16) 0.0098(17) -0.0146(16)
C30 0.047(2) 0.0326(17) 0.0246(17) 0.0017(14) -0.0029(15) -0.0162(16)
C8 0.035(2) 0.0302(17) 0.041(2) -0.0042(15) 0.0131(16) -0.0114(15)
C39 0.034(2) 0.051(2) 0.042(2) -0.0109(18) 0.0029(16) -0.0184(18)
C47 0.0298(19) 0.043(2) 0.0336(18) 0.0008(15) -0.0009(14) -0.0193(16)
C2 0.0244(18) 0.0296(17) 0.043(2) -0.0029(15) -0.0008(15) -0.0075(14)
C3 0.038(2) 0.041(2) 0.042(2) -0.0053(17) -0.0022(17) -0.0135(17)
C4 0.046(3) 0.040(2) 0.057(3) 0.0029(19) -0.018(2) -0.0119(19)
C5 0.037(2) 0.053(3) 0.075(3) -0.002(2) -0.013(2) -0.019(2)
C6 0.036(2) 0.048(2) 0.059(3) -0.002(2) 0.0022(19) -0.0223(18)
C7 0.0257(18) 0.0288(16) 0.0403(19) -0.0057(14) 0.0016(14) -0.0094(14)
C34 0.115(5) 0.063(3) 0.059(3) 0.020(3) -0.010(3) -0.044(3)
C16 0.0241(17) 0.0334(17) 0.0344(18) 0.0059(14) 0.0007(14) -0.0154(14)
N10 0.135(5) 0.059(3) 0.073(3) -0.003(2) 0.019(3) -0.058(3)
C32 0.041(2) 0.038(2) 0.048(2) 0.0005(17) 0.0011(18) -0.0175(17)
O11 0.156(5) 0.072(3) 0.110(4) 0.019(3) -0.037(3) -0.059(3)
C23 0.043(2) 0.041(2) 0.048(2) 0.0070(17) -0.0097(18) -0.0223(18)
C28 0.039(2) 0.047(2) 0.052(2) 0.0100(19) -0.0091(18) -0.0221(18)
C53 0.098(4) 0.048(3) 0.041(2) -0.005(2) -0.004(2) -0.031(3)
C17 0.0238(17) 0.0337(17) 0.0374(19) 0.0034(14) 0.0048(14) -0.0160(14)
C18 0.0312(19) 0.0345(18) 0.039(2) 0.0061(15) 0.0029(15) -0.0192(15)
C19 0.030(2) 0.041(2) 0.059(3) 0.0108(19) 0.0000(18) -0.0136(17)
C20 0.038(2) 0.034(2) 0.084(3) -0.004(2) 0.013(2) -0.0102(18)
C21 0.046(2) 0.050(2) 0.052(3) -0.015(2) 0.014(2) -0.027(2)
C22 0.035(2) 0.050(2) 0.040(2) -0.0010(17) 0.0037(16) -0.0233(18)
C31 0.0251(18) 0.0366(19) 0.045(2) -0.0074(16) 0.0041(15) -0.0100(15)
C41 0.039(3) 0.078(3) 0.057(3) 0.016(2) -0.001(2) -0.013(2)
C36 0.097(4) 0.042(2) 0.071(3) -0.011(2) 0.018(3) -0.036(3)
C29 0.038(2) 0.048(2) 0.060(3) 0.021(2) -0.016(2) -0.0211(19)
C26 0.034(2) 0.043(2) 0.039(2) 0.0107(16) -0.0046(16) -0.0078(17)
C40 0.032(2) 0.098(4) 0.062(3) 0.012(3) 0.001(2) -0.011(3)
C38 0.041(2) 0.053(2) 0.054(3) -0.016(2) 0.0043(19) -0.024(2)
C56 0.164(7) 0.056(3) 0.105(5) 0.012(3) 0.022(5) -0.062(4)
C52 0.157(8) 0.118(6) 0.091(5) -0.006(4) 0.025(5) -0.093(6)
O10 0.147(5) 0.054(2) 0.116(4) -0.003(2) -0.055(3) -0.014(3)
O8 0.117(4) 0.130(4) 0.057(2) -0.006(2) 0.009(2) -0.080(3)
C45 0.032(2) 0.045(2) 0.045(2) -0.0058(17) 0.0018(17) -0.0158(17)
C44 0.039(3) 0.121(5) 0.048(3) 0.020(3) 0.004(2) -0.010(3)
C25 0.030(2) 0.051(2) 0.041(2) 0.0070(17) -0.0012(16) -0.0158(17)
C55 0.082(4) 0.092(5) 0.155(7) -0.007(5) 0.024(5) -0.048(4)
C33 0.066(3) 0.048(2) 0.049(3) 0.008(2) -0.007(2) -0.022(2)
N8 0.094(4) 0.066(3) 0.081(3) -0.008(3) -0.001(3) -0.029(3)
C50 0.141(8) 0.115(6) 0.130(7) 0.047(5) -0.073(6) -0.041(6)
C58 0.088(7) 0.202(11) 0.108(7) 0.053(7) -0.030(5) -0.046(7)
C54 0.100(5) 0.055(3) 0.061(3) -0.010(2) -0.001(3) -0.009(3)
C43 0.035(3) 0.122(5) 0.055(3) 0.014(3) 0.001(2) -0.008(3)
C49 0.101(5) 0.075(4) 0.050(3) -0.002(3) -0.005(3) -0.046(4)
C57 0.138(10) 0.315(18) 0.181(12) 0.156(12) -0.003(8) 0.004(11)
O9 0.324(15) 0.343(16) 0.330(15) 0.174(13) -0.062(13) -0.201(13)
C51 0.143(8) 0.081(5) 0.123(7) -0.007(4) -0.046(6) 0.017(5)
O14 0.0359(15) 0.0402(14) 0.0301(13) 0.0082(11) 0.0009(11) -0.0083(11)
O13 0.0355(16) 0.0615(18) 0.0423(16) -0.0011(13) 0.0014(12) -0.0207(14)
N9 0.060(5) 0.260(16) 0.40(2) -0.202(16) -0.003(10) -0.012(8)
C60 0.186(12) 0.257(14) 0.130(8) 0.041(9) -0.079(8) -0.087(11)
C59 0.123(7) 0.136(7) 0.094(5) 0.075(5) -0.062(5) -0.076(6)

loop_
_atom_type_symbol
_atom_type_description
_atom_type_scat_dispersion_real
_atom_type_scat_dispersion_imag
_atom_type_scat_source
C C 0.0033 0.0016 'International Tables Vol C Tables 4.2.6.8 and 6.1.1.4'
H H 0.0000 0.0000 'International Tables Vol C Tables 4.2.6.8 and 6.1.1.4'
N N 0.0061 0.0033 'International Tables Vol C Tables 4.2.6.8 and 6.1.1.4'
O O 0.0106 0.0060 'International Tables Vol C Tables 4.2.6.8 and 6.1.1.4'
Cd Cd -0.8075 1.2024 'International Tables Vol C Tables 4.2.6.8 and 6.1.1.4'
Tb Tb -0.1723 4.1537 'International Tables Vol C Tables 4.2.6.8 and 6.1.1.4'
Cl Cl 0.1484 0.1585 'International Tables Vol C Tables 4.2.6.8 and 6.1.1.4'

loop_
_geom_angle_atom_site_label_1
_geom_angle_atom_site_label_2
_geom_angle_atom_site_label_3
_geom_angle
_geom_angle_site_symmetry_1
_geom_angle_site_symmetry_3
O6 Tb1 O14 92.71(11) . 2_545
O6 Tb1 O1 139.39(11) . 2_455
O14 Tb1 O1 74.06(9) 2_545 2_455
O6 Tb1 O2 76.31(11) . .
O14 Tb1 O2 76.99(9) 2_545 .
O1 Tb1 O2 133.92(10) 2_455 .
O6 Tb1 O1W 71.58(11) . .
O14 Tb1 O1W 149.87(9) 2_545 .
O1 Tb1 O1W 134.21(10) 2_455 .
O2 Tb1 O1W 74.39(10) . .
O6 Tb1 O4 140.73(11) . 1_465
O14 Tb1 O4 122.53(9) 2_545 1_465
O1 Tb1 O4 73.12(10) 2_455 1_465
O2 Tb1 O4 94.03(10) . 1_465
O1W Tb1 O4 69.17(9) . 1_465
O6 Tb1 O3 70.00(11) . 2_455
O14 Tb1 O3 78.01(9) 2_545 2_455
O1 Tb1 O3 69.73(10) 2_455 2_455
O2 Tb1 O3 136.55(10) . 2_455
O1W Tb1 O3 117.76(10) . 2_455
O4 Tb1 O3 129.41(10) 1_465 2_455
O6 Tb1 O13 84.38(11) . 2_455
O14 Tb1 O13 128.62(9) 2_545 2_455
O1 Tb1 O13 75.60(10) 2_455 2_455
O2 Tb1 O13 148.98(9) . 2_455
O1W Tb1 O13 76.59(10) . 2_455
O4 Tb1 O13 85.69(10) 1_465 2_455
O3 Tb1 O13 52.80(10) 2_455 2_455
O6 Tb1 O14 145.27(10) . 1_465
O14 Tb1 O14 74.12(9) 2_545 1_465
O1 Tb1 O14 68.55(9) 2_455 1_465
O2 Tb1 O14 69.49(9) . 1_465
O1W Tb1 O14 103.99(9) . 1_465
O4 Tb1 O14 50.33(8) 1_465 1_465
O3 Tb1 O14 134.60(9) 2_455 1_465
O13 Tb1 O14 129.06(9) 2_455 1_465
O6 Tb1 C45 75.83(12) . 2_455
O14 Tb1 C45 103.14(10) 2_545 2_455
O1 Tb1 C45 70.43(11) 2_455 2_455
O2 Tb1 C45 152.12(11) . 2_455
O1W Tb1 C45 97.80(11) . 2_455
O4 Tb1 C45 108.36(11) 1_465 2_455
O3 Tb1 C45 26.12(11) 2_455 2_455
O13 Tb1 C45 26.67(10) 2_455 2_455
O14 Tb1 C45 137.95(10) 1_465 2_455
O6 Tb1 C30 152.95(11) . 1_465
O14 Tb1 C30 98.44(10) 2_545 1_465
O1 Tb1 C30 67.63(10) 2_455 1_465
O2 Tb1 C30 82.29(10) . 1_465
O1W Tb1 C30 86.96(9) . 1_465
O4 Tb1 C30 24.82(9) 1_465 1_465
O3 Tb1 C30 136.42(10) 2_455 1_465
O13 Tb1 C30 106.96(10) 2_455 1_465
O14 Tb1 C30 25.56(9) 1_465 1_465
C45 Tb1 C30 124.61(11) 2_455 1_465
N1 Cd1 N3 101.22(11) . .
N1 Cd1 N2 109.04(11) . .
N3 Cd1 N2 117.73(11) . .
N1 Cd1 Cl1 110.55(8) . .
N3 Cd1 Cl1 112.56(9) . .
N2 Cd1 Cl1 105.67(8) . .
N1 Cd1 N4 70.34(10) . .
N3 Cd1 N4 71.74(10) . .
N2 Cd1 N4 69.57(10) . .
Cl1 Cd1 N4 174.97(7) . .
C30 O4 Tb1 99.9(2) . 1_645
C45 O3 Tb1 92.8(2) . 2_455
C15 O1 Tb1 137.9(3) . 2_455
C16 N6 C18 107.1(3) . .
C16 N6 C23 128.4(3) . .
C18 N6 C23 124.4(3) . .
C15 O2 Tb1 135.9(2) . .
C53 O6 Tb1 161.3(4) . .
C46 N4 C47 109.9(3) . .
C46 N4 C48 113.2(3) . .
C47 N4 C48 112.5(3) . .
C46 N4 Cd1 108.0(2) . .
C47 N4 Cd1 107.1(2) . .
C48 N4 Cd1 105.7(2) . .
C1 N5 C7 106.5(3) . .
C1 N5 C8 128.4(3) . .
C7 N5 C8 125.0(3) . .
C1 N1 C2 106.2(3) . .
C1 N1 Cd1 118.6(2) . .
C2 N1 Cd1 135.2(2) . .
C31 N3 C32 106.2(3) . .
C31 N3 Cd1 117.6(2) . .
C32 N3 Cd1 135.9(3) . .
C16 N2 C17 106.1(3) . .
C16 N2 Cd1 117.9(2) . .
C17 N2 Cd1 136.0(2) . .
C31 N7 C37 106.5(3) . .
C31 N7 C38 125.7(4) . .
C37 N7 C38 127.3(3) . .
C26 C27 C28 119.8(3) . .
C26 C27 C30 120.5(3) . .
C28 C27 C30 119.7(4) . .
O1 C15 O2 126.5(3) . .
O1 C15 C12 116.5(3) . .
O2 C15 C12 117.0(3) . .
O12 N11 O10 118.7(6) . .
O12 N11 O11 119.6(6) . .
O10 N11 O11 121.6(6) . .
C10 C9 C14 118.8(3) . .
C10 C9 C8 121.1(3) . .
C14 C9 C8 120.1(3) . .
C9 C10 C11 120.1(4) . .
C9 C10 H10 119.9 . .
C11 C10 H10 119.9 . .
C12 C11 C10 120.6(4) . .
C12 C11 H11 119.7 . .
C10 C11 H11 119.7 . .
C11 C12 C13 119.7(3) . .
C11 C12 C15 118.8(3) . .
C13 C12 C15 121.5(3) . .
C12 C13 C14 120.0(3) . .
C12 C13 H13 120.0 . .
C14 C13 H13 120.0 . .
C13 C14 C9 120.8(3) . .
C13 C14 H14 119.6 . .
C9 C14 H14 119.6 . .
N1 C1 N5 112.3(3) . .
N1 C1 C48 123.2(3) . .
N5 C1 C48 124.4(3) . .
C36 C35 C34 122.5(5) . .
C36 C35 H35 118.7 . .
C34 C35 H35 118.7 . .
C25 C24 C29 118.9(4) . .
C25 C24 C23 119.8(4) . .
C29 C24 C23 121.3(3) . .
N4 C48 C1 109.3(3) . .
N4 C48 H48A 109.8 . .
C1 C48 H48A 109.8 . .
N4 C48 H48B 109.8 . .
C1 C48 H48B 109.8 . .
H48A C48 H48B 108.3 . .
C36 C37 N7 131.9(4) . .
C36 C37 C32 122.0(4) . .
N7 C37 C32 106.1(3) . .
C41 C42 C43 118.4(4) . .
C41 C42 C45 122.5(4) . .
C43 C42 C45 119.0(4) . .
N4 C46 C31 110.4(3) . .
N4 C46 H46A 109.6 . .
C31 C46 H46A 109.6 . .
N4 C46 H46B 109.6 . .
C31 C46 H46B 109.6 . .
H46A C46 H46B 108.1 . .
O4 C30 O14 121.1(3) . .
O4 C30 C27 120.0(3) . .
O14 C30 C27 118.9(3) . .
O4 C30 Tb1 55.28(18) . 1_645
O14 C30 Tb1 66.01(19) . 1_645
C27 C30 Tb1 173.1(3) . 1_645
N5 C8 C9 111.8(3) . .
C44 C39 C40 119.0(4) . .
C44 C39 C38 122.7(4) . .
C40 C39 C38 118.4(4) . .
N4 C47 C16 109.2(3) . .
N4 C47 H47A 109.8 . .
C16 C47 H47A 109.8 . .
N4 C47 H47B 109.8 . .
C16 C47 H47B 109.8 . .
H47A C47 H47B 108.3 . .
C7 C2 C3 120.7(4) . .
C7 C2 N1 108.5(3) . .
C3 C2 N1 130.7(4) . .
C4 C3 C2 117.9(4) . .
C4 C3 H3 121.0 . .
C2 C3 H3 121.0 . .
C3 C4 C5 121.1(4) . .
C3 C4 H4 119.4 . .
C5 C4 H4 119.4 . .
C6 C5 C4 121.6(4) . .
C6 C5 H5 119.2 . .
C4 C5 H5 119.2 . .
C7 C6 C5 116.2(4) . .
C7 C6 H6 121.9 . .
C5 C6 H6 121.9 . .
C6 C7 C2 122.4(4) . .
C6 C7 N5 131.2(4) . .
C2 C7 N5 106.4(3) . .
C35 C34 C33 121.4(5) . .
C35 C34 H34 119.3 . .
C33 C34 H34 119.3 . .
N2 C16 N6 112.7(3) . .
N2 C16 C47 123.8(3) . .
N6 C16 C47 123.6(3) . .
C53 N10 C56 126.7(6) . .
C53 N10 C55 115.6(5) . .
C56 N10 C55 117.5(6) . .
C33 C32 N3 130.5(4) . .
C33 C32 C37 120.8(4) . .
N3 C32 C37 108.6(4) . .
N6 C23 C24 113.1(3) . .
N6 C23 H23A 109.0 . .
C24 C23 H23A 109.0 . .
N6 C23 H23B 109.0 . .
C24 C23 H23B 109.0 . .
H23A C23 H23B 107.8 . .
C29 C28 C27 119.7(4) . .
C29 C28 H28 120.2 . .
C27 C28 H28 120.2 . .
O6 C53 N10 124.5(6) . .
O6 C53 C54 118.6(5) . .
N10 C53 C54 116.8(5) . .
C22 C17 N2 131.0(3) . .
C22 C17 C18 120.4(3) . .
N2 C17 C18 108.6(3) . .
C17 C18 N6 105.6(3) . .
C17 C18 C19 122.8(4) . .
N6 C18 C19 131.6(4) . .
C20 C19 C18 115.8(4) . .
C20 C19 H19 122.1 . .
C18 C19 H19 122.1 . .
C21 C20 C19 122.4(4) . .
C21 C20 H20 118.8 . .
C19 C20 H20 118.8 . .
C20 C21 C22 121.9(4) . .
C20 C21 H21 119.0 . .
C22 C21 H21 119.0 . .
C17 C22 C21 116.7(4) . .
C17 C22 H22 121.6 . .
C21 C22 H22 121.6 . .
N3 C31 N7 112.4(3) . .
N3 C31 C46 125.0(3) . .
N7 C31 C46 122.3(3) . .
C42 C41 C40 120.1(5) . .
C42 C41 H41 120.0 . .
C40 C41 H41 120.0 . .
C35 C36 C37 116.3(5) . .
C35 C36 H36 121.9 . .
C37 C36 H36 121.9 . .
C28 C29 C24 120.8(4) . .
C28 C29 H29 119.6 . .
C24 C29 H29 119.6 . .
C27 C26 C25 120.6(3) . .
C27 C26 H26 119.7 . .
C25 C26 H26 119.7 . .
C39 C40 C41 120.8(5) . .
C39 C40 H40 119.6 . .
C41 C40 H40 119.6 . .
N7 C38 C39 111.8(3) . .
N7 C38 H38A 109.3 . .
C39 C38 H38A 109.3 . .
N7 C38 H38B 109.3 . .
C39 C38 H38B 109.3 . .
H38A C38 H38B 107.9 . .
N10 C56 H56A 109.5 . .
N10 C56 H56B 109.5 . .
H56A C56 H56B 109.5 . .
N10 C56 H56C 109.5 . .
H56A C56 H56C 109.5 . .
H56B C56 H56C 109.5 . .
N8 C52 H52A 109.5 . .
N8 C52 H52B 109.5 . .
H52A C52 H52B 109.5 . .
N8 C52 H52C 109.5 . .
H52A C52 H52C 109.5 . .
H52B C52 H52C 109.5 . .
O3 C45 O13 122.5(4) . .
O3 C45 C42 117.2(4) . .
O13 C45 C42 120.3(4) . .
O3 C45 Tb1 61.1(2) . 2_455
O13 C45 Tb1 61.4(2) . 2_455
C42 C45 Tb1 178.2(3) . 2_455
C39 C44 C43 120.9(5) . .
C39 C44 H44 119.5 . .
C43 C44 H44 119.5 . .
C24 C25 C26 120.3(4) . .
C24 C25 H25 119.9 . .
C26 C25 H25 119.9 . .
N10 C55 H55A 109.5 . .
N10 C55 H55B 109.5 . .
H55A C55 H55B 109.5 . .
N10 C55 H55C 109.5 . .
H55A C55 H55C 109.5 . .
H55B C55 H55C 109.5 . .
C32 C33 C34 116.9(4) . .
C32 C33 H33 121.5 . .
C34 C33 H33 121.5 . .
C49 N8 C52 126.8(7) . .
C49 N8 C51 116.3(7) . .
C52 N8 C51 116.1(7) . .
C49 C50 H50A 109.5 . .
C49 C50 H50B 109.5 . .
H50A C50 H50B 109.5 . .
C49 C50 H50C 109.5 . .
H50A C50 H50C 109.5 . .
H50B C50 H50C 109.5 . .
N9 C58 O9 114.1(12) . .
N9 C58 C57 131.2(14) . .
O9 C58 C57 114.7(12) . .
C53 C54 H54A 109.5 . .
C53 C54 H54B 109.5 . .
H54A C54 H54B 109.5 . .
C53 C54 H54C 109.5 . .
H54A C54 H54C 109.5 . .
H54B C54 H54C 109.5 . .
C42 C43 C44 120.8(5) . .
C42 C43 H43 119.6 . .
C44 C43 H43 119.6 . .
O8 C49 N8 123.7(7) . .
O8 C49 C50 120.1(6) . .
N8 C49 C50 116.1(7) . .
C58 C57 H57A 109.5 . .
C58 C57 H57B 109.5 . .
H57A C57 H57B 109.5 . .
C58 C57 H57C 109.5 . .
H57A C57 H57C 109.5 . .
H57B C57 H57C 109.5 . .
N8 C51 H51A 109.5 . .
N8 C51 H51B 109.5 . .
H51A C51 H51B 109.5 . .
N8 C51 H51C 109.5 . .
H51A C51 H51C 109.5 . .
H51B C51 H51C 109.5 . .
C30 O14 Tb1 156.8(2) . 2_545
C30 O14 Tb1 88.4(2) . 1_645
Tb1 O14 Tb1 105.88(9) 2_545 1_645
C45 O13 Tb1 91.9(2) . 2_455
C59 N9 C58 124.7(13) . .
C59 N9 C60 128.4(15) . .
C58 N9 C60 106.9(18) . .
N9 C60 H60A 109.5 . .
N9 C60 H60B 109.5 . .
H60A C60 H60B 109.5 . .
N9 C60 H60C 109.5 . .
H60A C60 H60C 109.5 . .
H60B C60 H60C 109.5 . .

loop_
_geom_bond_atom_site_label_1
_geom_bond_atom_site_label_2
_geom_bond_distance
_geom_bond_site_symmetry_2
Tb1 O6 2.335(3) .
Tb1 O14 2.362(3) 2_545
Tb1 O1 2.365(3) 2_455
Tb1 O2 2.367(3) .
Tb1 O1W 2.439(3) .
Tb1 O4 2.449(3) 1_465
Tb1 O3 2.461(3) 2_455
Tb1 O13 2.468(3) 2_455
Tb1 O14 2.683(3) 1_465
Tb1 C45 2.809(4) 2_455
Tb1 C30 2.935(4) 1_465
Cd1 N1 2.245(3) .
Cd1 N3 2.259(3) .
Cd1 N2 2.291(3) .
Cd1 Cl1 2.4172(11) .
Cd1 N4 2.574(3) .
O4 C30 1.251(5) .
O4 Tb1 2.449(3) 1_645
O3 C45 1.238(5) .
O3 Tb1 2.461(3) 2_455
O1 C15 1.248(5) .
O1 Tb1 2.365(3) 2_455
N6 C16 1.339(4) .
N6 C18 1.396(5) .
N6 C23 1.476(5) .
O2 C15 1.255(5) .
O6 C53 1.229(5) .
N4 C46 1.463(4) .
N4 C47 1.469(4) .
N4 C48 1.476(4) .
N5 C1 1.357(4) .
N5 C7 1.399(5) .
N5 C8 1.476(5) .
N1 C1 1.321(5) .
N1 C2 1.400(5) .
N3 C31 1.314(5) .
N3 C32 1.392(5) .
N2 C16 1.321(4) .
N2 C17 1.390(4) .
N7 C31 1.363(5) .
N7 C37 1.388(5) .
N7 C38 1.474(5) .
C27 C26 1.386(5) .
C27 C28 1.389(5) .
C27 C30 1.487(5) .
C15 C12 1.513(5) .
N11 O12 1.190(6) .
N11 O10 1.205(5) .
N11 O11 1.218(5) .
C9 C10 1.387(5) .
C9 C14 1.396(5) .
C9 C8 1.513(5) .
C10 C11 1.398(5) .
C10 H10 0.9300 .
C11 C12 1.379(5) .
C11 H11 0.9300 .
C12 C13 1.384(5) .
C13 C14 1.388(5) .
C13 H13 0.9300 .
C14 H14 0.9300 .
C1 C48 1.497(5) .
C35 C36 1.363(7) .
C35 C34 1.384(8) .
C35 H35 0.9300 .
C24 C25 1.387(5) .
C24 C29 1.402(6) .
C24 C23 1.498(5) .
C48 H48A 0.9700 .
C48 H48B 0.9700 .
C37 C36 1.388(6) .
C37 C32 1.395(6) .
C42 C41 1.367(6) .
C42 C43 1.371(6) .
C42 C45 1.507(5) .
C46 C31 1.493(5) .
C46 H46A 0.9700 .
C46 H46B 0.9700 .
C30 O14 1.267(4) .
C30 Tb1 2.935(4) 1_645
C39 C44 1.333(6) .
C39 C40 1.377(6) .
C39 C38 1.528(6) .
C47 C16 1.494(5) .
C47 H47A 0.9700 .
C47 H47B 0.9700 .
C2 C7 1.385(5) .
C2 C3 1.390(5) .
C3 C4 1.360(6) .
C3 H3 0.9300 .
C4 C5 1.406(7) .
C4 H4 0.9300 .
C5 C6 1.386(6) .
C5 H5 0.9300 .
C6 C7 1.383(5) .
C6 H6 0.9300 .
C34 C33 1.384(7) .
C34 H34 0.9300 .
N10 C53 1.281(7) .
N10 C56 1.451(7) .
N10 C55 1.524(9) .
C32 C33 1.380(6) .
C23 H23A 0.9700 .
C23 H23B 0.9700 .
C28 C29 1.387(6) .
C28 H28 0.9300 .
C53 C54 1.519(8) .
C17 C22 1.384(5) .
C17 C18 1.395(5) .
C18 C19 1.400(5) .
C19 C20 1.375(7) .
C19 H19 0.9300 .
C20 C21 1.374(7) .
C20 H20 0.9300 .
C21 C22 1.405(6) .
C21 H21 0.9300 .
C22 H22 0.9300 .
C41 C40 1.391(7) .
C41 H41 0.9300 .
C36 H36 0.9300 .
C29 H29 0.9300 .
C26 C25 1.389(5) .
C26 H26 0.9300 .
C40 H40 0.9300 .
C38 H38A 0.9700 .
C38 H38B 0.9700 .
C56 H56A 0.9600 .
C56 H56B 0.9600 .
C56 H56C 0.9600 .
C52 N8 1.428(8) .
C52 H52A 0.9600 .
C52 H52B 0.9600 .
C52 H52C 0.9600 .
O8 C49 1.237(7) .
C45 O13 1.262(5) .
C45 Tb1 2.809(4) 2_455
C44 C43 1.396(7) .
C44 H44 0.9300 .
C25 H25 0.9300 .
C55 H55A 0.9600 .
C55 H55B 0.9600 .
C55 H55C 0.9600 .
C33 H33 0.9300 .
N8 C49 1.273(7) .
N8 C51 1.491(8) .
C50 C49 1.525(9) .
C50 H50A 0.9600 .
C50 H50B 0.9600 .
C50 H50C 0.9600 .
C58 N9 1.238(18) .
C58 O9 1.525(16) .
C58 C57 1.530(13) .
C54 H54A 0.9600 .
C54 H54B 0.9600 .
C54 H54C 0.9600 .
C43 H43 0.9300 .
C57 H57A 0.9600 .
C57 H57B 0.9600 .
C57 H57C 0.9600 .
C51 H51A 0.9600 .
C51 H51B 0.9600 .
C51 H51C 0.9600 .
O14 Tb1 2.362(3) 2_545
O14 Tb1 2.683(3) 1_645
O13 Tb1 2.468(3) 2_455
N9 C59 1.17(2) .
N9 C60 1.567(16) .
C60 H60A 0.9600 .
C60 H60B 0.9600 .
C60 H60C 0.9600 .

loop_
_geom_torsion_atom_site_label_1
_geom_torsion_atom_site_label_2
_geom_torsion_atom_site_label_3
_geom_torsion_atom_site_label_4
_geom_torsion
_geom_torsion_site_symmetry_1
_geom_torsion_site_symmetry_4
O6 Tb1 O2 C15 -132.4(4) . .
O14 Tb1 O2 C15 -36.3(4) 2_545 .
O1 Tb1 O2 C15 15.9(4) 2_455 .
O1W Tb1 O2 C15 153.3(4) . .
O4 Tb1 O2 C15 86.2(4) 1_465 .
O3 Tb1 O2 C15 -92.6(4) 2_455 .
O13 Tb1 O2 C15 174.5(3) 2_455 .
O14 Tb1 O2 C15 41.4(4) 1_465 .
C45 Tb1 O2 C15 -129.8(4) 2_455 .
C30 Tb1 O2 C15 64.3(4) 1_465 .
O14 Tb1 O6 C53 -16.1(11) 2_545 .
O1 Tb1 O6 C53 -84.6(11) 2_455 .
O2 Tb1 O6 C53 59.8(11) . .
O1W Tb1 O6 C53 137.6(11) . .
O4 Tb1 O6 C53 139.2(10) 1_465 .
O3 Tb1 O6 C53 -92.3(11) 2_455 .
O13 Tb1 O6 C53 -144.7(11) 2_455 .
O14 Tb1 O6 C53 49.5(11) 1_465 .
C45 Tb1 O6 C53 -119.0(11) 2_455 .
C30 Tb1 O6 C53 98.5(11) 1_465 .
N1 Cd1 N4 C46 -92.5(2) . .
N3 Cd1 N4 C46 17.1(2) . .
N2 Cd1 N4 C46 147.3(2) . .
Cl1 Cd1 N4 C46 166.4(7) . .
N1 Cd1 N4 C47 149.2(2) . .
N3 Cd1 N4 C47 -101.2(2) . .
N2 Cd1 N4 C47 29.0(2) . .
Cl1 Cd1 N4 C47 48.0(9) . .
N1 Cd1 N4 C48 29.0(2) . .
N3 Cd1 N4 C48 138.6(2) . .
N2 Cd1 N4 C48 -91.2(2) . .
Cl1 Cd1 N4 C48 -72.1(9) . .
N3 Cd1 N1 C1 -82.6(3) . .
N2 Cd1 N1 C1 42.2(3) . .
Cl1 Cd1 N1 C1 157.9(2) . .
N4 Cd1 N1 C1 -16.8(2) . .
N3 Cd1 N1 C2 100.2(3) . .
N2 Cd1 N1 C2 -135.0(3) . .
Cl1 Cd1 N1 C2 -19.2(3) . .
N4 Cd1 N1 C2 166.0(3) . .
N1 Cd1 N3 C31 62.0(3) . .
N2 Cd1 N3 C31 -56.7(3) . .
Cl1 Cd1 N3 C31 180.0(2) . .
N4 Cd1 N3 C31 -2.8(3) . .
N1 Cd1 N3 C32 -125.6(4) . .
N2 Cd1 N3 C32 115.7(4) . .
Cl1 Cd1 N3 C32 -7.6(4) . .
N4 Cd1 N3 C32 169.6(4) . .
N1 Cd1 N2 C16 -76.4(3) . .
N3 Cd1 N2 C16 38.1(3) . .
Cl1 Cd1 N2 C16 164.8(2) . .
N4 Cd1 N2 C16 -16.9(2) . .
N1 Cd1 N2 C17 105.5(3) . .
N3 Cd1 N2 C17 -140.0(3) . .
Cl1 Cd1 N2 C17 -13.3(3) . .
N4 Cd1 N2 C17 165.0(3) . .
Tb1 O1 C15 O2 -32.0(7) 2_455 .
Tb1 O1 C15 C12 148.8(3) 2_455 .
Tb1 O2 C15 O1 9.5(7) . .
Tb1 O2 C15 C12 -171.4(2) . .
C14 C9 C10 C11 0.8(7) . .
C8 C9 C10 C11 -176.4(4) . .
C9 C10 C11 C12 -0.3(7) . .
C10 C11 C12 C13 -1.0(7) . .
C10 C11 C12 C15 178.3(4) . .
O1 C15 C12 C11 -26.1(5) . .
O2 C15 C12 C11 154.7(4) . .
O1 C15 C12 C13 153.1(4) . .
O2 C15 C12 C13 -26.1(5) . .
C11 C12 C13 C14 1.7(6) . .
C15 C12 C13 C14 -177.6(4) . .
C12 C13 C14 C9 -1.1(6) . .
C10 C9 C14 C13 -0.1(6) . .
C8 C9 C14 C13 177.2(4) . .
C2 N1 C1 N5 -0.3(4) . .
Cd1 N1 C1 N5 -178.2(2) . .
C2 N1 C1 C48 179.3(3) . .
Cd1 N1 C1 C48 1.3(4) . .
C7 N5 C1 N1 -0.7(4) . .
C8 N5 C1 N1 176.4(3) . .
C7 N5 C1 C48 179.8(3) . .
C8 N5 C1 C48 -3.1(5) . .
C46 N4 C48 C1 81.6(4) . .
C47 N4 C48 C1 -153.0(3) . .
Cd1 N4 C48 C1 -36.5(3) . .
N1 C1 C48 N4 27.7(4) . .
N5 C1 C48 N4 -152.9(3) . .
C31 N7 C37 C36 174.9(5) . .
C38 N7 C37 C36 -12.7(8) . .
C31 N7 C37 C32 -3.0(5) . .
C38 N7 C37 C32 169.4(4) . .
C47 N4 C46 C31 89.3(4) . .
C48 N4 C46 C31 -143.9(3) . .
Cd1 N4 C46 C31 -27.2(4) . .
Tb1 O4 C30 O14 5.3(4) 1_645 .
Tb1 O4 C30 C27 -174.1(3) 1_645 .
C26 C27 C30 O4 -156.6(4) . .
C28 C27 C30 O4 25.8(5) . .
C26 C27 C30 O14 24.0(5) . .
C28 C27 C30 O14 -153.5(4) . .
C26 C27 C30 Tb1 158.4(19) . 1_645
C28 C27 C30 Tb1 -19(2) . 1_645
C1 N5 C8 C9 109.0(4) . .
C7 N5 C8 C9 -74.5(4) . .
C10 C9 C8 N5 -55.8(5) . .
C14 C9 C8 N5 127.0(4) . .
C46 N4 C47 C16 -153.4(3) . .
C48 N4 C47 C16 79.4(4) . .
Cd1 N4 C47 C16 -36.3(3) . .
C1 N1 C2 C7 1.1(4) . .
Cd1 N1 C2 C7 178.5(2) . .
C1 N1 C2 C3 178.8(4) . .
Cd1 N1 C2 C3 -3.8(6) . .
C7 C2 C3 C4 -0.5(5) . .
N1 C2 C3 C4 -177.9(4) . .
C2 C3 C4 C5 1.1(6) . .
C3 C4 C5 C6 -1.8(7) . .
C4 C5 C6 C7 1.7(6) . .
C5 C6 C7 C2 -1.1(6) . .
C5 C6 C7 N5 178.9(4) . .
C3 C2 C7 C6 0.5(5) . .
N1 C2 C7 C6 178.4(3) . .
C3 C2 C7 N5 -179.5(3) . .
N1 C2 C7 N5 -1.5(4) . .
C1 N5 C7 C6 -178.6(4) . .
C8 N5 C7 C6 4.2(6) . .
C1 N5 C7 C2 1.4(4) . .
C8 N5 C7 C2 -175.8(3) . .
C36 C35 C34 C33 -0.4(11) . .
C17 N2 C16 N6 0.5(4) . .
Cd1 N2 C16 N6 -178.1(2) . .
C17 N2 C16 C47 -179.4(3) . .
Cd1 N2 C16 C47 2.0(4) . .
C18 N6 C16 N2 -1.2(4) . .
C23 N6 C16 N2 174.8(3) . .
C18 N6 C16 C47 178.7(3) . .
C23 N6 C16 C47 -5.3(6) . .
N4 C47 C16 N2 26.6(5) . .
N4 C47 C16 N6 -153.3(3) . .
C31 N3 C32 C33 -178.4(5) . .
Cd1 N3 C32 C33 8.6(7) . .
C31 N3 C32 C37 0.1(4) . .
Cd1 N3 C32 C37 -172.9(3) . .
C36 C37 C32 C33 2.3(7) . .
N7 C37 C32 C33 -179.5(4) . .
C36 C37 C32 N3 -176.3(5) . .
N7 C37 C32 N3 1.9(5) . .
C16 N6 C23 C24 109.3(4) . .
C18 N6 C23 C24 -75.4(5) . .
C25 C24 C23 N6 132.4(4) . .
C29 C24 C23 N6 -49.7(5) . .
C26 C27 C28 C29 -1.5(6) . .
C30 C27 C28 C29 176.1(4) . .
Tb1 O6 C53 N10 142.4(9) . .
Tb1 O6 C53 C54 -36.6(13) . .
C56 N10 C53 O6 179.6(5) . .
C55 N10 C53 O6 4.8(8) . .
C56 N10 C53 C54 -1.4(8) . .
C55 N10 C53 C54 -176.2(5) . .
C16 N2 C17 C22 177.8(4) . .
Cd1 N2 C17 C22 -3.9(6) . .
C16 N2 C17 C18 0.4(4) . .
Cd1 N2 C17 C18 178.6(2) . .
C22 C17 C18 N6 -178.8(3) . .
N2 C17 C18 N6 -1.0(4) . .
C22 C17 C18 C19 -0.6(5) . .
N2 C17 C18 C19 177.2(3) . .
C16 N6 C18 C17 1.3(4) . .
C23 N6 C18 C17 -174.9(3) . .
C16 N6 C18 C19 -176.7(4) . .
C23 N6 C18 C19 7.1(6) . .
C17 C18 C19 C20 0.0(6) . .
N6 C18 C19 C20 177.8(4) . .
C18 C19 C20 C21 0.3(6) . .
C19 C20 C21 C22 0.0(7) . .
N2 C17 C22 C21 -176.4(4) . .
C18 C17 C22 C21 0.8(5) . .
C20 C21 C22 C17 -0.5(6) . .
C32 N3 C31 N7 -2.1(4) . .
Cd1 N3 C31 N7 172.4(2) . .
C32 N3 C31 C46 171.8(4) . .
Cd1 N3 C31 C46 -13.7(5) . .
C37 N7 C31 N3 3.3(5) . .
C38 N7 C31 N3 -169.3(4) . .
C37 N7 C31 C46 -170.8(4) . .
C38 N7 C31 C46 16.6(6) . .
N4 C46 C31 N3 30.1(5) . .
N4 C46 C31 N7 -156.6(3) . .
C43 C42 C41 C40 0.1(8) . .
C45 C42 C41 C40 178.1(5) . .
C34 C35 C36 C37 0.0(10) . .
N7 C37 C36 C35 -178.7(5) . .
C32 C37 C36 C35 -1.0(8) . .
C27 C28 C29 C24 0.8(7) . .
C25 C24 C29 C28 1.2(6) . .
C23 C24 C29 C28 -176.8(4) . .
C28 C27 C26 C25 0.3(6) . .
C30 C27 C26 C25 -177.3(4) . .
C44 C39 C40 C41 -0.3(9) . .
C38 C39 C40 C41 179.7(5) . .
C42 C41 C40 C39 0.3(9) . .
C31 N7 C38 C39 -77.6(5) . .
C37 N7 C38 C39 111.3(5) . .
C44 C39 C38 N7 -42.9(6) . .
C40 C39 C38 N7 137.1(5) . .
Tb1 O3 C45 O13 -0.6(4) 2_455 .
Tb1 O3 C45 C42 -179.7(3) 2_455 .
C41 C42 C45 O3 -165.5(4) . .
C43 C42 C45 O3 12.4(6) . .
C41 C42 C45 O13 15.4(7) . .
C43 C42 C45 O13 -166.7(5) . .
C41 C42 C45 Tb1 -175(100) . 2_455
C43 C42 C45 Tb1 3(10) . 2_455
C40 C39 C44 C43 -0.1(9) . .
C38 C39 C44 C43 179.9(5) . .
C29 C24 C25 C26 -2.4(6) . .
C23 C24 C25 C26 175.6(4) . .
C27 C26 C25 C24 1.7(6) . .
N3 C32 C33 C34 175.8(5) . .
C37 C32 C33 C34 -2.5(7) . .
C35 C34 C33 C32 1.6(9) . .
C41 C42 C43 C44 -0.5(9) . .
C45 C42 C43 C44 -178.6(6) . .
C39 C44 C43 C42 0.5(10) . .
C52 N8 C49 O8 177.2(6) . .
C51 N8 C49 O8 7.5(9) . .
C52 N8 C49 C50 -5.6(9) . .
C51 N8 C49 C50 -175.4(6) . .
O4 C30 O14 Tb1 -133.9(5) . 2_545
C27 C30 O14 Tb1 45.4(8) . 2_545
Tb1 C30 O14 Tb1 -129.2(6) 1_645 2_545
O4 C30 O14 Tb1 -4.7(3) . 1_645
C27 C30 O14 Tb1 174.6(3) . 1_645
O3 C45 O13 Tb1 0.6(4) . 2_455
C42 C45 O13 Tb1 179.6(3) . 2_455
O9 C58 N9 C59 -3(2) . .
C57 C58 N9 C59 175.7(13) . .
O9 C58 N9 C60 178.2(11) . .
C57 C58 N9 C60 -3.4(19) . .
